data_7050315
loop_
_publ_author_name
'John Smith'
'Elizabeth Balchin'
'Mike Bearpark'
'Anthony J. Horsewill'
'D. Malcolme-Lawes'
M.Rowe
'Jonathan Steed'
'David Stephenson'
'Weimin Wu'

_publ_section_title
;
The Unusual Solid State Structure of Heroin
Hydrochloride Monohydrate and its Selective Detection Using NQR
Spectroscopy.
;
_journal_name_full 'New J.Chem.(Nouv.J.Chim.)'
_journal_page_first 1309
_journal_page_last 1314
_journal_paper_doi 10.1039/b401797h
_journal_volume 28
_journal_year 2004
_chemical_formula_sum 'C21 H26 Cl N O6'
_chemical_formula_weight 423.88
_space_group_IT_number 92
_symmetry_cell_setting tetragonal
_symmetry_space_group_name_Hall 'P 4abw 2nw'
_symmetry_space_group_name_H-M 'P 41 21 2'
_atom_sites_solution_hydrogens mixed
_atom_sites_solution_primary direct
_atom_sites_solution_secondary difmap
_cell_angle_alpha 90.00
_cell_angle_beta 90.00
_cell_angle_gamma 90.00
_cell_formula_units_Z 8
_cell_length_a 7.5335(11)
_cell_length_b 7.5335(11)
_cell_length_c 71.976(14)
_cell_measurement_reflns_used ?
_cell_measurement_temperature 173(2)
_cell_measurement_theta_max ?
_cell_measurement_theta_min ?
_cell_volume 4084.9(12)
_diffrn_ambient_temperature 173(2)
_diffrn_detector_area_resol_mean ?
_diffrn_measurement_device_type KappaCCD
_diffrn_measurement_method \w
_diffrn_radiation_monochromator graphite
_diffrn_radiation_source 'fine-focus sealed tube'
_diffrn_radiation_type MoK\a
_diffrn_radiation_wavelength 0.71073
_diffrn_reflns_av_R_equivalents 0.0854
_diffrn_reflns_av_sigmaI/netI 0.2445
_diffrn_reflns_limit_h_max 7
_diffrn_reflns_limit_h_min -8
_diffrn_reflns_limit_k_max 6
_diffrn_reflns_limit_k_min -6
_diffrn_reflns_limit_l_max 32
_diffrn_reflns_limit_l_min -85
_diffrn_reflns_number 3478
_diffrn_reflns_theta_max 24.98
_diffrn_reflns_theta_min 3.35
_diffrn_standards_decay_% 0
_diffrn_standards_interval_count ?
_diffrn_standards_interval_time ?
_diffrn_standards_number 0
_exptl_absorpt_coefficient_mu 0.225
_exptl_absorpt_correction_T_max ?
_exptl_absorpt_correction_T_min ?
_exptl_absorpt_correction_type none
_exptl_absorpt_process_details ?
_exptl_crystal_colour colourless
_exptl_crystal_density_diffrn 1.378
_exptl_crystal_density_meas ?
_exptl_crystal_density_method 'not measured'
_exptl_crystal_description ?
_exptl_crystal_F_000 1792
_exptl_crystal_size_max 0.3
_exptl_crystal_size_mid 0.25
_exptl_crystal_size_min 0.1
_refine_ls_abs_structure_details 'Flack H D (1983), Acta Cryst. A39, 876-881'
_refine_ls_abs_structure_Flack -0.3(2)
_refine_ls_extinction_coef ?
_refine_ls_extinction_method none
_refine_ls_goodness_of_fit_ref 1.000
_refine_ls_hydrogen_treatment mixed
_refine_ls_matrix_type full
_refine_ls_number_parameters 273
_refine_ls_number_reflns 2808
_refine_ls_number_restraints 0
_refine_ls_restrained_S_all 1.000
_refine_ls_R_factor_all 0.2057
_refine_ls_R_factor_gt 0.0778
_refine_ls_shift/su_max 0.000
_refine_ls_shift/su_mean 0.000
_refine_ls_structure_factor_coef Fsqd
_refine_ls_weighting_details 'calc w=1/[\s^2^(Fo^2^)+(0.0169P)^2^+0.0000P] where P=(Fo^2^+2Fc^2^)/3'
_refine_ls_weighting_scheme calc
_refine_ls_wR_factor_gt 0.0943
_refine_ls_wR_factor_ref 0.1267
_reflns_number_gt 1328
_reflns_number_total 2808
_reflns_threshold_expression >2sigma(I)
_cod_database_code 7050315

loop_
_symmetry_equiv_pos_as_xyz
'x, y, z'
'-y+1/2, x+1/2, z+1/4'
'-x, -y, z+1/2'
'y+1/2, -x+1/2, z+3/4'
'x+1/2, -y+1/2, -z+3/4'
'-x+1/2, y+1/2, -z+1/4'
'y, x, -z'
'-y, -x, -z+1/2'

loop_
_atom_site_label
_atom_site_type_symbol
_atom_site_fract_x
_atom_site_fract_y
_atom_site_fract_z
_atom_site_U_iso_or_equiv
_atom_site_adp_type
_atom_site_occupancy
_atom_site_symmetry_multiplicity
_atom_site_calc_flag
_atom_site_refinement_flags
_atom_site_disorder_assembly
_atom_site_disorder_group
Cl1 Cl 0.9724(2) 0.0653(3) 0.11243(2) 0.0393(7) Uani 1 1 d . . .
O1 O 0.4909(7) -0.5932(7) 0.19070(7) 0.0419(17) Uani 1 1 d . . .
N1 N 1.1420(8) 0.0758(9) 0.15128(7) 0.0317(19) Uani 1 1 d . . .
H1 H 1.0785 0.0692 0.1402 0.038 Uiso 1 1 calc R . .
C1 C 0.5423(10) -0.5795(9) 0.22355(9) 0.050(3) Uani 1 1 d . . .
H1A H 0.4980 -0.4871 0.2319 0.074 Uiso 1 1 calc R . .
H1B H 0.6638 -0.6115 0.2271 0.074 Uiso 1 1 calc R . .
H1C H 0.4659 -0.6845 0.2244 0.074 Uiso 1 1 calc R . .
O2 O 0.6039(7) -0.3430(8) 0.20314(6) 0.0341(16) Uani 1 1 d . . .
C2 C 0.5413(11) -0.5117(13) 0.20404(12) 0.040(2) Uani 1 1 d . . .
O3 O 0.9066(7) -0.4449(7) 0.18989(6) 0.0345(16) Uani 1 1 d . . .
C3 C 0.6291(11) -0.2693(11) 0.18481(10) 0.030(2) Uani 1 1 d . . .
H3 H 0.5298 -0.3129 0.1768 0.036 Uiso 1 1 calc R . .
O4 O 1.1017(7) -0.5069(7) 0.22490(6) 0.0382(17) Uani 1 1 d . . .
C4 C 0.6085(10) -0.0736(12) 0.18676(9) 0.030(2) Uani 1 1 d . . .
H4 H 0.5202 -0.0307 0.1950 0.036 Uiso 1 1 calc R . .
O5 O 0.9181(8) -0.4023(7) 0.24718(7) 0.0514(19) Uani 1 1 d . . .
C5 C 0.7048(11) 0.0430(12) 0.17776(9) 0.040(3) Uani 1 1 d . . .
H5 H 0.6761 0.1653 0.1790 0.048 Uiso 1 1 calc R . .
C6 C 0.8577(10) -0.0083(11) 0.16568(10) 0.030(2) Uani 1 1 d . . .
H6 H 0.8138 -0.0181 0.1526 0.036 Uiso 1 1 calc R . .
C7 C 1.0064(11) 0.1312(9) 0.16613(9) 0.030(2) Uani 1 1 d . . .
H7 H 0.9542 0.2476 0.1623 0.036 Uiso 1 1 calc R . .
C8 C 1.2816(10) 0.2149(10) 0.14810(9) 0.035(2) Uani 1 1 d . . .
H8A H 1.3572 0.2243 0.1591 0.052 Uiso 1 1 calc R . .
H8B H 1.2243 0.3295 0.1457 0.052 Uiso 1 1 calc R . .
H8C H 1.3542 0.1817 0.1374 0.052 Uiso 1 1 calc R . .
C9 C 1.2181(11) -0.1060(10) 0.15418(9) 0.034(2) Uani 1 1 d . . .
H9A H 1.2923 -0.1070 0.1655 0.041 Uiso 1 1 calc R . .
H9B H 1.2942 -0.1383 0.1435 0.041 Uiso 1 1 calc R . .
C10 C 1.0689(11) -0.2398(9) 0.15612(9) 0.027(2) Uani 1 1 d . . .
H10A H 1.1196 -0.3574 0.1592 0.033 Uiso 1 1 calc R . .
H10B H 1.0059 -0.2506 0.1441 0.033 Uiso 1 1 calc R . .
C11 C 0.9367(12) -0.1858(11) 0.17122(10) 0.029(2) Uani 1 1 d . . .
C12 C 0.8074(11) -0.3388(10) 0.17614(10) 0.028(2) Uani 1 1 d . . .
H12 H 0.7821 -0.4119 0.1648 0.034 Uiso 1 1 calc R . .
C13 C 1.0139(11) -0.3203(12) 0.19906(11) 0.034(2) Uani 1 1 d . . .
C14 C 1.0250(10) -0.1670(12) 0.18947(10) 0.027(2) Uani 1 1 d . . .
C15 C 1.1100(10) -0.0171(12) 0.19633(10) 0.030(2) Uani 1 1 d . . .
C16 C 1.0929(10) 0.1559(10) 0.18552(9) 0.034(2) Uani 1 1 d . . .
H16A H 1.2124 0.2085 0.1839 0.041 Uiso 1 1 calc R . .
H16B H 1.0206 0.2405 0.1928 0.041 Uiso 1 1 calc R . .
C17 C 1.1940(10) -0.0346(12) 0.21328(10) 0.036(2) Uani 1 1 d . . .
H17 H 1.2556 0.0637 0.2185 0.043 Uiso 1 1 calc R . .
C18 C 1.1888(10) -0.1953(13) 0.22283(10) 0.035(3) Uani 1 1 d . . .
H18 H 1.2483 -0.2062 0.2344 0.042 Uiso 1 1 calc R . .
C19 C 1.0984(12) -0.3385(13) 0.21569(11) 0.034(3) Uani 1 1 d . . .
C20 C 1.0113(12) -0.5172(12) 0.24145(11) 0.039(3) Uani 1 1 d . . .
C21 C 1.0404(11) -0.6940(11) 0.25095(9) 0.063(3) Uani 1 1 d . . .
H21A H 1.1612 -0.6988 0.2560 0.095 Uiso 1 1 calc R . .
H21B H 1.0241 -0.7902 0.2419 0.095 Uiso 1 1 calc R . .
H21C H 0.9547 -0.7076 0.2611 0.095 Uiso 1 1 calc R . .
O1S O 0.9214(10) 0.4352(10) 0.13022(12) 0.057(2) Uani 1 1 d . . .
H1S H 0.898(14) 0.361(14) 0.1203(12) 0.16(6) Uiso 1 1 d . . .
H2S H 0.837(13) 0.438(16) 0.1366(12) 0.13(6) Uiso 1 1 d . . .
